data_2104894
loop_
_publ_author_name
'Chainok, Kittipong'
'Haller, Kenneth J.'
'Rae, A. David'
'Willis, Anthony C.'
'Williams, Ian D.'

_publ_section_title
;
 Investigation of the structure and phase transitions of the polymeric
 inorganic--organic hybrids: [<i>M</i>(Im)~4~V~2~O~6~]~{\\infty ~};
 <i>M</i> = Mn, Co, Ni, Im = imidazole
;
_journal_coeditor_code GW5007
_journal_issue 1
_journal_name_full 'Acta Crystallographica Section B'
_journal_page_first 41
_journal_page_last 52
_journal_paper_doi 10.1107/S0108768110042941
_journal_volume 67
_journal_year 2011
_chemical_formula_iupac '[Mn(C3 H4 N2)4 V2 O6]'
_chemical_formula_moiety 'C12 H16 Mn N8 O6 V2'
_chemical_formula_structural '[Mn(C3 H4 N2)4 V2 O6]'
_chemical_formula_sum 'C12 H16 Mn N8 O6 V2'
_chemical_formula_weight 525.13
_chemical_name_systematic
;
catena-tetrakis(imidazole)-tetrakis(\m~2~-oxo)-dioxo-manganese(ii)-di-vanadium
;
_space_group_IT_number 86
_symmetry_cell_setting tetragonal
_symmetry_space_group_name_Hall '-P 4bc'
_symmetry_space_group_name_H-M 'P 42/n :2'
_cell_angle_alpha 90.00
_cell_angle_beta 90.00
_cell_angle_gamma 90.00
_cell_formula_units_Z 8
_cell_length_a 16.3271(2)
_cell_length_b 16.3271(2)
_cell_length_c 14.8304(2)
_cell_measurement_reflns_used 32397
_cell_measurement_temperature 283(2)
_cell_measurement_theta_max 30.034
_cell_measurement_theta_min 2.546
_cell_volume 3953.40(9)
_diffrn_ambient_temperature 283(2)
_diffrn_measured_fraction_theta_full 0.998
_diffrn_measured_fraction_theta_max 0.998
_diffrn_measurement_device_type 'Enraf-Nonius KappaCCD'
_diffrn_measurement_method '\f scan plus \w scans with \k offsets'
_diffrn_radiation_monochromator graphite
_diffrn_radiation_source 'fine-focus sealed tube'
_diffrn_radiation_type MoK\a
_diffrn_radiation_wavelength 0.71073
_diffrn_reflns_av_R_equivalents 0.0550
_diffrn_reflns_av_sigmaI/netI 0.0282
_diffrn_reflns_limit_h_max 21
_diffrn_reflns_limit_h_min -22
_diffrn_reflns_limit_k_max 22
_diffrn_reflns_limit_k_min -22
_diffrn_reflns_limit_l_max 20
_diffrn_reflns_limit_l_min -19
_diffrn_reflns_number 55800
_diffrn_reflns_theta_full 30.03
_diffrn_reflns_theta_max 30.03
_diffrn_reflns_theta_min 2.79
_exptl_absorpt_coefficient_mu 1.61
_exptl_absorpt_correction_T_max 0.765
_exptl_absorpt_correction_T_min 0.678
_exptl_absorpt_correction_type multi-scan
_exptl_absorpt_process_details
;
multi-scan from symmetry-related measurements
Sortav (Blessing 1995)
;
_exptl_crystal_colour Orange-Yellow
_exptl_crystal_density_diffrn 1.765
_exptl_crystal_density_method 'not measured'
_exptl_crystal_description Hexagonal
_exptl_crystal_F_000 2004.0
_exptl_crystal_size_max 0.16
_exptl_crystal_size_mid 0.14
_exptl_crystal_size_min 0.09
_refine_diff_density_max 2.144
_refine_diff_density_min -1.235
_refine_ls_extinction_method none
_refine_ls_goodness_of_fit_all 2.5912
_refine_ls_goodness_of_fit_ref 2.5912
_refine_ls_hydrogen_treatment constr
_refine_ls_matrix_type full
_refine_ls_number_parameters 174
_refine_ls_number_reflns 4293
_refine_ls_number_restraints 6
_refine_ls_R_factor_all 0.0644
_refine_ls_R_factor_gt 0.0478
_refine_ls_shift/su_max 0.2
_refine_ls_structure_factor_coef F
_refine_ls_weighting_details 'w = 1/[\s(F)^2^ + (0.0004F)^2^]'
_refine_ls_weighting_scheme calc
_refine_ls_wR_factor_ref 0.0746
_reflns_number_gt 4293
_reflns_number_total 5769
_reflns_threshold_expression I>3\s(I)
_cod_data_source_file gw5007.cif
_cod_data_source_block Mn_283K
_cod_original_sg_symbol_H-M 'P 42/n'
_cod_database_code 2104894

loop_
_symmetry_equiv_pos_as_xyz
'x, y, z'
'-x+1/2, -y+1/2, z'
'-y, x+1/2, z+1/2'
'y+1/2, -x, z+1/2'
'-x, -y, -z'
'x+1/2, y+1/2, -z'
'y, -x+1/2, -z+1/2'
'-y+1/2, x, -z+1/2'

loop_
_atom_site_aniso_label
_atom_site_aniso_U_11
_atom_site_aniso_U_22
_atom_site_aniso_U_33
_atom_site_aniso_U_12
_atom_site_aniso_U_13
_atom_site_aniso_U_23
Mn1 0.0240(3) 0.0276(4) 0.0216(3) 0.0048(3) 0.00000(10) 0.00000(10)
N11A 0.0384(18) 0.0361(15) 0.0232(9) 0.0046(9) -0.0062(10) 0.0051(11)
C11A 0.055(4) 0.061(4) 0.044(5) 0.015(3) -0.026(3) -0.009(3)
N12A 0.060(4) 0.062(4) 0.034(4) -0.003(3) -0.018(3) -0.002(3)
C12A 0.066(6) 0.059(5) 0.039(4) 0.000(3) -0.011(3) -0.013(4)
C13A 0.066(5) 0.058(5) 0.052(6) 0.020(4) -0.022(3) -0.022(4)
N11B 0.0360(16) 0.037(2) 0.0231(12) 0.0044(9) -0.0045(13) 0.0042(11)
C11B 0.040(2) 0.052(4) 0.032(2) 0.0046(16) -0.011(2) -0.002(2)
N12B 0.048(3) 0.058(3) 0.027(2) -0.007(2) -0.007(2) 0.000(2)
C12B 0.051(6) 0.065(8) 0.036(4) -0.009(3) 0.002(5) -0.015(5)
C13B 0.044(6) 0.060(9) 0.045(4) 0.004(2) -0.003(5) -0.019(5)
N21A 0.0553(14) 0.047(2) 0.038(2) -0.0034(12) 0.0071(11) 0.0101(10)
C21A 0.0580(17) 0.070(4) 0.069(4) -0.0133(19) 0.025(3) -0.004(3)
N22A 0.101(3) 0.095(5) 0.095(5) -0.039(3) 0.048(4) 0.002(3)
C22A 0.138(5) 0.086(5) 0.098(6) -0.034(4) 0.036(5) 0.038(4)
C23A 0.099(3) 0.062(4) 0.072(5) -0.008(3) 0.010(4) 0.039(3)
N21B 0.0447(17) 0.0371(16) 0.0270(15) 0.0034(12) -0.0007(10) 0.0087(11)
C21B 0.059(3) 0.087(4) 0.0359(19) -0.008(3) -0.0068(15) 0.033(2)
N22B 0.070(4) 0.053(3) 0.043(3) 0.008(3) 0.014(2) 0.022(2)
C22B 0.138(6) 0.136(7) 0.049(4) -0.086(6) 0.004(3) 0.021(5)
C23B 0.132(5) 0.187(8) 0.045(3) -0.113(6) -0.019(3) 0.036(4)
Mn2 0.0245(3) 0.0198(3) 0.0250(3) -0.0027(2) 0.00000(10) 0.00000(10)
N31 0.0345(9) 0.0351(9) 0.0327(8) -0.0019(6) -0.0016(6) 0.0029(6)
C31 0.0384(13) 0.0544(11) 0.0343(11) -0.0021(9) -0.0066(9) 0.0040(8)
N32 0.0380(12) 0.0728(16) 0.0395(12) 0.0053(11) -0.0011(9) 0.0170(10)
C32 0.0534(16) 0.0569(12) 0.0570(16) 0.0116(12) -0.0017(12) 0.0208(11)
C33 0.0552(16) 0.0362(9) 0.0539(15) 0.0048(9) -0.0071(12) 0.0084(8)
N41 0.0438(9) 0.0309(9) 0.0336(9) -0.0014(7) 0.0035(7) -0.0044(7)
C41 0.1084(19) 0.094(3) 0.114(3) -0.0553(18) 0.065(2) -0.079(3)
N42 0.103(2) 0.0377(15) 0.0544(13) -0.0024(13) 0.0341(16) -0.0113(12)
C42 0.089(2) 0.170(5) 0.140(3) -0.038(2) 0.065(3) -0.104(3)
C43 0.103(2) 0.255(6) 0.228(5) -0.108(3) 0.113(3) -0.198(5)
V1 0.0203(3) 0.0203(3) 0.0240(3) 0.0004(2) -0.0037(2) 0.0030(2)
V2 0.0212(3) 0.0187(3) 0.0240(3) -0.0024(2) -0.0030(2) -0.0023(2)
O1 0.0342(13) 0.0367(13) 0.0527(16) 0.0144(11) -0.0152(11) -0.0064(11)
O2 0.0257(11) 0.0330(12) 0.0342(12) 0.0024(9) -0.0100(9) -0.0045(10)
O3 0.0414(15) 0.0702(19) 0.0367(15) -0.0084(14) 0.0010(11) 0.0205(13)
O4 0.0330(13) 0.0264(12) 0.0500(15) -0.0101(10) -0.0087(11) -0.0001(10)
O5 0.0411(13) 0.0245(11) 0.0308(12) -0.0056(10) -0.0080(10) 0.0001(9)
O6 0.0486(16) 0.0413(14) 0.0395(14) -0.0008(11) 0.0118(12) -0.0127(11)

loop_
_atom_site_label
_atom_site_fract_x
_atom_site_fract_y
_atom_site_fract_z
_atom_site_U_iso_or_equiv
_atom_site_calc_flag
_atom_site_calc_attached_atom
_atom_site_occupancy
Mn1 0.25000 0.75000 0.90361(4) 0.0244(2) d . 1.000
N11A 0.1956(3) 0.6791(3) 0.7871(2) 0.0325(9) d . 0.500
C11A 0.1301(4) 0.6969(4) 0.7408(4) 0.053(3) d . 0.500
N12A 0.1176(4) 0.6439(4) 0.6728(3) 0.051(3) d . 0.500
C12A 0.1773(5) 0.5898(4) 0.6752(4) 0.054(3) d . 0.500
C13A 0.2259(4) 0.6108(4) 0.7454(4) 0.058(4) d . 0.500
N11B 0.1944(3) 0.6711(2) 0.7941(2) 0.0319(11) d . 0.500
C11B 0.1196(3) 0.6743(4) 0.7634(3) 0.0413(18) d . 0.500
N12B 0.1085(4) 0.6237(4) 0.6928(3) 0.045(2) d . 0.500
C12B 0.1785(5) 0.5866(4) 0.6773(4) 0.050(3) d . 0.500
C13B 0.2322(4) 0.6153(4) 0.7394(4) 0.049(3) d . 0.500
N21A 0.1677(3) 0.6741(3) 0.9889(3) 0.0468(10) d . 0.500
C21A 0.0891(3) 0.6821(3) 1.0017(4) 0.066(2) d . 0.500
N22A 0.0576(3) 0.6188(4) 1.0484(5) 0.096(3) d . 0.500
C22A 0.1180(5) 0.5682(3) 1.0665(5) 0.107(3) d . 0.500
C23A 0.1864(3) 0.6015(4) 1.0301(4) 0.077(3) d . 0.500
N21B 0.1824(2) 0.6740(2) 1.0029(2) 0.0362(11) d . 0.500
C21B 0.1999(3) 0.6582(3) 1.0868(3) 0.061(2) d . 0.500
N22B 0.1456(3) 0.6063(3) 1.1243(3) 0.055(2) d . 0.500
C22B 0.0911(4) 0.5880(4) 1.0622(4) 0.107(5) d . 0.500
C23B 0.1130(3) 0.6294(5) 0.9869(3) 0.120(6) d . 0.500
Mn2 0.25000 0.25000 0.97498(4) 0.0231(2) d . 1.000
N31 0.17179(11) 0.32283(11) 0.87740(12) 0.0341(6) d . 1.000
C31 0.12498(15) 0.29900(18) 0.81123(16) 0.0424(9) d . 1.000
N32 0.08730(14) 0.36243(19) 0.77075(16) 0.0501(11) d . 1.000
C32 0.11064(18) 0.42958(19) 0.8123(2) 0.0558(14) d . 1.000
C33 0.16285(17) 0.40610(17) 0.87835(19) 0.0484(11) d . 1.000
N41 0.17685(13) 0.30939(12) 1.08618(14) 0.0361(6) d . 1.000
C41 0.1988(2) 0.3709(2) 1.1367(2) 0.105(3) d . 1.000
N42 0.1398(2) 0.39200(17) 1.19570(19) 0.0649(14) d . 1.000
C42 0.0776(2) 0.3423(3) 1.1828(3) 0.132(3) d . 1.000
C43 0.0996(2) 0.2909(3) 1.1154(3) 0.195(5) d . 1.000
V1 0.42902(3) 0.60039(3) 0.89632(3) 0.02150(10) d . 1.000
V2 0.39636(3) 0.42493(3) 0.99105(3) 0.02130(10) d . 1.000
O1 0.34949(14) 0.66006(14) 0.91380(18) 0.0412(6) d . 1.000
O2 0.50275(13) 0.61374(13) 0.98456(14) 0.0310(5) d . 1.000
O3 0.46725(16) 0.62282(18) 0.79747(16) 0.0495(7) d . 1.000
O4 0.33648(14) 0.34798(13) 0.96511(17) 0.0365(6) d . 1.000
O5 0.39859(14) 0.49396(13) 0.89580(14) 0.0321(5) d . 1.000
O6 0.36020(15) 0.47166(15) 1.07940(16) 0.0431(6) d . 1.000
H1C11A 0.09595 0.74111 0.75340 0.096 c C11A 0.500
H1N12A 0.07795 0.64505 0.63470 0.073 c N12A 0.500
H1C12A 0.18464 0.54580 0.63624 0.080 c C12A 0.500
H1C13A 0.27300 0.58292 0.76281 0.105 c C13A 0.500
H1C11B 0.07884 0.70747 0.78752 0.060 c C11B 0.500
H1N12B 0.06366 0.61691 0.66324 0.055 c N12B 0.500
H1C12B 0.18913 0.54823 0.63255 0.069 c C12B 0.500
H1C13B 0.28671 0.59941 0.74407 0.074 c C13B 0.500
H1C21A 0.05845 0.72621 0.98092 0.075 c C21A 0.500
H1N22A 0.00717 0.61265 1.06368 0.123 c N22A 0.500
H1C22A 0.11448 0.51913 1.09804 0.147 c C22A 0.500
H1C23A 0.23846 0.57848 1.03282 0.095 c C23A 0.500
H1C21B 0.24461 0.68018 1.11728 0.146 c C21B 0.500
H1N22B 0.14643 0.58844 1.17880 0.079 c N22B 0.500
H1C22B 0.04629 0.55342 1.06882 0.194 c C22B 0.500
H1C23B 0.08507 0.62770 0.93228 0.247 c C23B 0.500
H1C31 0.11839 0.24462 0.79402 0.053 c C31 1.000
H1N32 0.05403 0.35954 0.72590 0.060 c N32 1.000
H1C32 0.09446 0.48283 0.79893 0.073 c C32 1.000
H1C33 0.18880 0.44139 0.91845 0.063 c C33 1.000
H1C41 0.24919 0.39716 1.13243 0.325 c C41 1.000
H1N42 0.14238 0.43089 1.23470 0.132 c N42 1.000
H1C42 0.02817 0.34237 1.21395 0.276 c C42 1.000
H1C43 0.06694 0.24917 1.09229 0.481 c C43 1.000

loop_
_geom_angle_atom_site_label_1
_geom_angle_atom_site_label_2
_geom_angle_atom_site_label_3
_geom_angle_site_symmetry_1
_geom_angle_site_symmetry_2
_geom_angle_site_symmetry_3
_geom_angle
_geom_angle_publ_flag
N11A Mn1 N11A . . 2_565 80.3(2) .
N11A Mn1 N11B . . . 4.3(2) .
N11A Mn1 N11B . . 2_565 84.30(10) .
N11A Mn1 N21A . . . 84.9(2) .
N11A Mn1 N21A . . 2_565 163.2(2) .
N11A Mn1 N21B . . . 91.5(2) .
N11A Mn1 N21B . . 2_565 171.3(2) .
N11A Mn1 O1 . . . 90.10(10) .
N11A Mn1 O1 . . 2_565 96.00(10) .
N11A Mn1 N11B 2_565 . . 84.30(10) .
N11A Mn1 N11B 2_565 . 2_565 4.3(2) .
N11A Mn1 N21A 2_565 . . 163.2(2) .
N11A Mn1 N21A 2_565 . 2_565 84.9(2) .
N11A Mn1 N21B 2_565 . . 171.3(2) .
N11A Mn1 N21B 2_565 . 2_565 91.5(2) .
N11A Mn1 O1 2_565 . . 96.00(10) .
N11A Mn1 O1 2_565 . 2_565 90.10(10) .
N11B Mn1 N11B . . 2_565 88.3(2) .
N11B Mn1 N21A . . . 81.3(2) .
N11B Mn1 N21A . . 2_565 165.5(2) .
N11B Mn1 N21B . . . 87.6(2) .
N11B Mn1 N21B . . 2_565 173.7(2) .
N11B Mn1 O1 . . . 88.00(10) .
N11B Mn1 O1 . . 2_565 97.60(10) .
N11B Mn1 N21A 2_565 . . 165.5(2) .
N11B Mn1 N21A 2_565 . 2_565 81.3(2) .
N11B Mn1 N21B 2_565 . . 173.7(2) .
N11B Mn1 N21B 2_565 . 2_565 87.6(2) .
N11B Mn1 O1 2_565 . . 97.60(10) .
N11B Mn1 O1 2_565 . 2_565 88.00(10) .
N21A Mn1 N21A . . 2_565 110.6(2) .
N21A Mn1 N21B . . . 8.2(2) .
N21A Mn1 N21B . . 2_565 103.60(10) .
N21A Mn1 O1 . . . 92.00(10) .
N21A Mn1 O1 . . 2_565 83.50(10) .
N21A Mn1 N21B 2_565 . . 103.60(10) .
N21A Mn1 N21B 2_565 . 2_565 8.2(2) .
N21A Mn1 O1 2_565 . . 83.50(10) .
N21A Mn1 O1 2_565 . 2_565 92.00(10) .
N21B Mn1 N21B . . 2_565 96.9(2) .
N21B Mn1 O1 . . . 87.00(10) .
N21B Mn1 O1 . . 2_565 87.70(10) .
N21B Mn1 O1 2_565 . . 87.70(10) .
N21B Mn1 O1 2_565 . 2_565 87.00(10) .
O1 Mn1 O1 . . 2_565 172.10(10) .
Mn1 N11A C11A . . . 127.6(2) .
Mn1 N11A C13A . . . 128.3(2) .
C11A N11A C13A . . . 104.0(2) .
N11A C11A N12A . . . 112.0(2) .
C11A N12A C12A . . . 107.5(2) .
N12A C12A C13A . . . 106.6(2) .
N11A C13A C12A . . . 109.9(2) .
Mn1 N11B C11B . . . 127.1(2) .
Mn1 N11B C13B . . . 128.6(2) .
C11B N11B C13B . . . 104.0(2) .
N11B C11B N12B . . . 112.0(2) .
C11B N12B C12B . . . 107.5(2) .
N12B C12B C13B . . . 106.6(2) .
N11B C13B C12B . . . 109.9(2) .
Mn1 N21A C21A . . . 128.4(3) .
Mn1 N21A C23A . . . 127.0(3) .
C21A N21A C23A . . . 104.0(2) .
N21A C21A N22A . . . 112.0(2) .
C21A N22A C22A . . . 107.5(2) .
N22A C22A C23A . . . 106.6(2) .
N21A C23A C22A . . . 109.9(2) .
Mn1 N21B C21B . . . 129.5(3) .
Mn1 N21B C23B . . . 126.5(3) .
C21B N21B C23B . . . 104.0(2) .
N21B C21B N22B . . . 112.0(2) .
C21B N22B C22B . . . 107.5(2) .
N22B C22B C23B . . . 106.6(2) .
N21B C23B C22B . . . 109.9(2) .
N31 Mn2 N31 . . 2_555 100.70(10) .
N31 Mn2 N41 . . . 86.70(10) .
N31 Mn2 N41 . . 2_555 172.20(10) .
N31 Mn2 O4 . . . 86.30(10) .
N31 Mn2 O4 . . 2_555 88.70(10) .
N31 Mn2 N41 2_555 . . 172.20(10) .
N31 Mn2 N41 2_555 . 2_555 86.70(10) .
N31 Mn2 O4 2_555 . . 88.70(10) .
N31 Mn2 O4 2_555 . 2_555 86.30(10) .
N41 Mn2 N41 . . 2_555 86.00(10) .
N41 Mn2 O4 . . . 94.50(10) .
N41 Mn2 O4 . . 2_555 91.30(10) .
N41 Mn2 O4 2_555 . . 91.30(10) .
N41 Mn2 O4 2_555 . 2_555 94.50(10) .
O4 Mn2 O4 . . 2_555 172.20(10) .
Mn2 N31 C31 . . . 130.9(2) .
Mn2 N31 C33 . . . 125.1(2) .
C31 N31 C33 . . . 104.0(2) .
N31 C31 N32 . . . 112.0(2) .
C31 N32 C32 . . . 107.5(2) .
N32 C32 C33 . . . 106.6(2) .
N31 C33 C32 . . . 109.9(2) .
Mn2 N41 C41 . . . 127.3(2) .
Mn2 N41 C43 . . . 128.7(2) .
C41 N41 C43 . . . 104.0(2) .
N41 C41 N42 . . . 112.0(2) .
C41 N42 C42 . . . 107.5(2) .
N42 C42 C43 . . . 106.6(2) .
N41 C43 C42 . . . 109.9(2) .
O1 V1 O2 . . . 110.10(10) .
O1 V1 O3 . . . 108.10(10) .
O1 V1 O5 . . . 110.70(10) .
O2 V1 O3 . . . 111.80(10) .
O2 V1 O5 . . . 107.80(10) .
O3 V1 O5 . . . 108.50(10) .
O2 V2 O4 5_667 . . 108.90(10) .
O2 V2 O5 5_667 . . 110.90(10) .
O2 V2 O6 5_667 . . 109.50(10) .
O4 V2 O5 . . . 107.90(10) .
O4 V2 O6 . . . 109.40(10) .
O5 V2 O6 . . . 110.10(10) .
Mn1 O1 V1 . . . 166.0(2) .
V1 O2 V2 . . 5_667 135.90(10) .
Mn2 O4 V2 . . . 162.1(2) .
V1 O5 V2 . . . 127.00(10) .
N11A C11A H1C11A . . . 124.0 .
N12A C11A H1C11A . . . 124.0 .
C11A N12A H1N12A . . . 126.3 .
C12A N12A H1N12A . . . 126.3 .
N12A C12A H1C12A . . . 126.7 .
C13A C12A H1C12A . . . 126.7 .
N11A C13A H1C13A . . . 125.0 .
C12A C13A H1C13A . . . 125.0 .
N11B C11B H1C11B . . . 124.0 .
N12B C11B H1C11B . . . 124.0 .
C11B N12B H1N12B . . . 126.3 .
C12B N12B H1N12B . . . 126.3 .
N12B C12B H1C12B . . . 126.7 .
C13B C12B H1C12B . . . 126.7 .
N11B C13B H1C13B . . . 125.0 .
C12B C13B H1C13B . . . 125.0 .
N21A C21A H1C21A . . . 124.0 .
N22A C21A H1C21A . . . 124.0 .
C21A N22A H1N22A . . . 126.3 .
C22A N22A H1N22A . . . 126.3 .
N22A C22A H1C22A . . . 126.7 .
C23A C22A H1C22A . . . 126.7 .
N21A C23A H1C23A . . . 125.0 .
C22A C23A H1C23A . . . 125.0 .
N21B C21B H1C21B . . . 124.0 .
N22B C21B H1C21B . . . 124.0 .
C21B N22B H1N22B . . . 126.3 .
C22B N22B H1N22B . . . 126.3 .
N22B C22B H1C22B . . . 126.7 .
C23B C22B H1C22B . . . 126.7 .
N21B C23B H1C23B . . . 125.0 .
C22B C23B H1C23B . . . 125.0 .
N31 C31 H1C31 . . . 124.0 .
N32 C31 H1C31 . . . 124.0 .
C31 N32 H1N32 . . . 126.3 .
C32 N32 H1N32 . . . 126.3 .
N32 C32 H1C32 . . . 126.7 .
C33 C32 H1C32 . . . 126.7 .
N31 C33 H1C33 . . . 125.0 .
C32 C33 H1C33 . . . 125.0 .
N41 C41 H1C41 . . . 124.0 .
N42 C41 H1C41 . . . 124.0 .
C41 N42 H1N42 . . . 126.3 .
C42 N42 H1N42 . . . 126.3 .
N42 C42 H1C42 . . . 126.7 .
C43 C42 H1C42 . . . 126.7 .
N41 C43 H1C43 . . . 125.0 .
C42 C43 H1C43 . . . 125.0 .

loop_
_geom_bond_atom_site_label_1
_geom_bond_atom_site_label_2
_geom_bond_site_symmetry_1
_geom_bond_site_symmetry_2
_geom_bond_distance
_geom_bond_publ_flag
Mn1 N11A . . 2.262(2) .
Mn1 N11A . 2_565 2.262(2) .
Mn1 N11B . . 2.263(2) .
Mn1 N11B . 2_565 2.263(2) .
Mn1 N21A . . 2.223(2) .
Mn1 N21A . 2_565 2.223(2) .
Mn1 N21B . . 2.219(2) .
Mn1 N21B . 2_565 2.219(2) .
Mn1 O1 . . 2.195(2) .
Mn1 O1 . 2_565 2.195(2) .
N11A C11A . . 1.303(3) .
N11A C13A . . 1.368(3) .
C11A N12A . . 1.346(3) .
N12A C12A . . 1.314(4) .
C12A C13A . . 1.354(3) .
N11B C11B . . 1.303(3) .
N11B C13B . . 1.368(3) .
C11B N12B . . 1.346(3) .
N12B C12B . . 1.314(4) .
C12B C13B . . 1.354(3) .
N21A C21A . . 1.303(3) .
N21A C23A . . 1.368(3) .
C21A N22A . . 1.346(3) .
N22A C22A . . 1.314(4) .
C22A C23A . . 1.354(3) .
N21B C21B . . 1.303(3) .
N21B C23B . . 1.368(3) .
C21B N22B . . 1.346(3) .
N22B C22B . . 1.314(4) .
C22B C23B . . 1.354(3) .
Mn2 N31 . . 2.267(2) .
Mn2 N31 . 2_555 2.267(2) .
Mn2 N41 . . 2.255(2) .
Mn2 N41 . 2_555 2.255(2) .
Mn2 O4 . . 2.139(2) .
Mn2 O4 . 2_555 2.139(2) .
N31 C31 . . 1.303(3) .
N31 C33 . . 1.368(3) .
C31 N32 . . 1.346(3) .
N32 C32 . . 1.314(4) .
C32 C33 . . 1.354(3) .
N41 C41 . . 1.303(3) .
N41 C43 . . 1.368(3) .
C41 N42 . . 1.346(3) .
N42 C42 . . 1.314(4) .
C42 C43 . . 1.354(3) .
V1 O1 . . 1.644(2) .
V1 O2 . . 1.791(2) .
V1 O3 . . 1.635(2) .
V1 O5 . . 1.807(2) .
V2 O2 . 5_667 1.801(2) .
V2 O4 . . 1.638(2) .
V2 O5 . . 1.807(2) .
V2 O6 . . 1.627(2) .
C11A H1C11A . . 0.930 .
N12A H1N12A . . 0.860 .
C12A H1C12A . . 0.930 .
C13A H1C13A . . 0.930 .
C11B H1C11B . . 0.930 .
N12B H1N12B . . 0.860 .
C12B H1C12B . . 0.930 .
C13B H1C13B . . 0.930 .
C21A H1C21A . . 0.930 .
N22A H1N22A . . 0.860 .
C22A H1C22A . . 0.930 .
C23A H1C23A . . 0.930 .
C21B H1C21B . . 0.930 .
N22B H1N22B . . 0.860 .
C22B H1C22B . . 0.930 .
C23B H1C23B . . 0.930 .
C31 H1C31 . . 0.930 .
N32 H1N32 . . 0.860 .
C32 H1C32 . . 0.930 .
C33 H1C33 . . 0.930 .
C41 H1C41 . . 0.930 .
N42 H1N42 . . 0.860 .
C42 H1C42 . . 0.930 .
C43 H1C43 . . 0.930 .

loop_
_geom_hbond_atom_site_label_D
_geom_hbond_atom_site_label_H
_geom_hbond_atom_site_label_A
_geom_hbond_site_symmetry_A
_geom_hbond_distance_DH
_geom_hbond_distance_HA
_geom_hbond_distance_DA
_geom_hbond_angle_DHA
_geom_hbond_publ_flag
N12A H1N12A O6 4_464 0.86 1.92 2.758(5) 163.8 .
N12B H1N12B O6 4_464 0.86 1.99 2.808(5) 159.8 .
N22B H1N22B O3 4_465 0.86 2.02 2.860(4) 166.0 .
N32 H1N32 O5 8_556 0.86 2.07 2.865(3) 153.8 .
N42 H1N42 O3 4_465 0.86 1.93 2.763(3) 162.1 .
